data_2219987
loop_
_publ_author_name
'Liu, Bing'
'Xu, Weiren'
'Zhao, Guilong'
'Wang, Runling'
'Tang, Lida'

_publ_section_title
;
 1-(4-Methoxyphenyl)-3-methyl-1<i>H</i>-1,2,4-triazol-5(4<i>H</i>)-one
;
_journal_coeditor_code SG2268
_journal_issue 11
_journal_name_full 'Acta Crystallographica Section E'
_journal_page_first o2099
_journal_paper_doi 10.1107/S1600536808031784
_journal_volume 64
_journal_year 2008
_chemical_formula_iupac 'C10 H11 N3 O2'
_chemical_formula_moiety 'C10 H11 N3 O2'
_chemical_formula_sum 'C10 H11 N3 O2'
_chemical_formula_weight 205.22
_chemical_name_systematic
;
1-(4-Methoxyphenyl)-3-methyl-1H-1,2,4-triazol-5(4H)-one
;
_space_group_IT_number 61
_symmetry_cell_setting orthorhombic
_symmetry_space_group_name_Hall '-P 2ac 2ab'
_symmetry_space_group_name_H-M 'P b c a'
_atom_sites_solution_hydrogens geom
_atom_sites_solution_primary direct
_atom_sites_solution_secondary difmap
_audit_creation_method SHELXL-97
_cell_angle_alpha 90.00
_cell_angle_beta 90.00
_cell_angle_gamma 90.00
_cell_formula_units_Z 8
_cell_length_a 13.244(3)
_cell_length_b 8.4865(17)
_cell_length_c 17.518(4)
_cell_measurement_reflns_used 4443
_cell_measurement_temperature 113(2)
_cell_measurement_theta_max 27.091
_cell_measurement_theta_min 1.538
_cell_volume 1968.9(7)
_computing_cell_refinement 'Crystalclear (Rigaku, 2005)'
_computing_data_collection 'Crystalclear (Rigaku, 2005)'
_computing_data_reduction 'Crystalclear (Rigaku, 2005)'
_computing_molecular_graphics 'SHELXTL (Sheldrick, 2008)'
_computing_publication_material 'SHELXTL (Sheldrick, 2008)'
_computing_structure_refinement 'SHELXTL (Sheldrick, 2008)'
_computing_structure_solution 'SHELXTL (Sheldrick, 2008)'
_diffrn_ambient_temperature 113(2)
_diffrn_detector_area_resol_mean 7.31
_diffrn_measured_fraction_theta_full 0.995
_diffrn_measured_fraction_theta_max 0.995
_diffrn_measurement_device_type 'Rigaku Saturn'
_diffrn_measurement_method \w
_diffrn_radiation_monochromator confocal
_diffrn_radiation_source 'rotating anode'
_diffrn_radiation_type MoK\a
_diffrn_radiation_wavelength 0.71073
_diffrn_reflns_av_R_equivalents 0.0458
_diffrn_reflns_av_sigmaI/netI 0.0293
_diffrn_reflns_limit_h_max 16
_diffrn_reflns_limit_h_min -16
_diffrn_reflns_limit_k_max 10
_diffrn_reflns_limit_k_min -10
_diffrn_reflns_limit_l_max 22
_diffrn_reflns_limit_l_min -19
_diffrn_reflns_number 12523
_diffrn_reflns_theta_full 27.12
_diffrn_reflns_theta_max 27.12
_diffrn_reflns_theta_min 2.79
_diffrn_standards_decay_% 0
_diffrn_standards_interval_count 0
_diffrn_standards_interval_time 0
_diffrn_standards_number 0
_exptl_absorpt_coefficient_mu 0.100
_exptl_absorpt_correction_T_max 0.988
_exptl_absorpt_correction_T_min 0.973
_exptl_absorpt_correction_type multi-scan
_exptl_absorpt_process_details '(Crystalclear; Rigaku, 2005)'
_exptl_crystal_colour colorless
_exptl_crystal_density_diffrn 1.385
_exptl_crystal_density_method 'not measured'
_exptl_crystal_description block
_exptl_crystal_F_000 864
_exptl_crystal_size_max 0.16
_exptl_crystal_size_mid 0.14
_exptl_crystal_size_min 0.12
_refine_diff_density_max 0.192
_refine_diff_density_min -0.213
_refine_ls_extinction_coef 0.010(2)
_refine_ls_extinction_expression Fc^*^=kFc[1+0.001xFc^2^\l^3^/sin(2\q)]^-1/4^
_refine_ls_extinction_method 'SHELXTL (Sheldrick, 2008)'
_refine_ls_goodness_of_fit_ref 1.093
_refine_ls_hydrogen_treatment mixed
_refine_ls_matrix_type full
_refine_ls_number_parameters 143
_refine_ls_number_reflns 2163
_refine_ls_number_restraints 0
_refine_ls_restrained_S_all 1.093
_refine_ls_R_factor_all 0.0519
_refine_ls_R_factor_gt 0.0447
_refine_ls_shift/su_max 0.000
_refine_ls_shift/su_mean 0.000
_refine_ls_structure_factor_coef Fsqd
_refine_ls_weighting_details 'calc w=1/[\s^2^(Fo^2^)+(0.0626P)^2^+0.2559P] where P=(Fo^2^+2Fc^2^)/3'
_refine_ls_weighting_scheme calc
_refine_ls_wR_factor_gt 0.1098
_refine_ls_wR_factor_ref 0.1154
_reflns_number_gt 1923
_reflns_number_total 2163
_reflns_threshold_expression I>2\s(I)
_cod_data_source_file sg2268.cif
_cod_data_source_block I
_cod_database_code 2219987
_cod_database_fobs_code 2219987

loop_
_symmetry_equiv_pos_as_xyz
'x, y, z'
'-x+1/2, -y, z+1/2'
'-x, y+1/2, -z+1/2'
'x+1/2, -y+1/2, -z'
'-x, -y, -z'
'x-1/2, y, -z-1/2'
'x, -y-1/2, z-1/2'
'-x-1/2, y-1/2, z'

loop_
_atom_site_type_symbol
_atom_site_label
_atom_site_fract_x
_atom_site_fract_y
_atom_site_fract_z
_atom_site_U_iso_or_equiv
_atom_site_adp_type
_atom_site_calc_flag
_atom_site_refinement_flags
_atom_site_occupancy
O O1 0.50756(8) 0.83446(11) 0.57225(5) 0.0310(3) Uani d . 1
O O2 0.39300(8) 0.14256(11) 0.72040(6) 0.0292(3) Uani d . 1
N N1 0.41360(9) 0.87270(14) 0.46051(6) 0.0263(3) Uani d . 1
N N2 0.33167(9) 0.64616(13) 0.45502(6) 0.0252(3) Uani d . 1
N N3 0.39458(9) 0.65123(13) 0.51918(6) 0.0229(3) Uani d . 1
C C1 0.44607(11) 0.79085(16) 0.52321(7) 0.0249(3) Uani d . 1
C C2 0.34610(11) 0.78137(16) 0.42171(7) 0.0249(3) Uani d . 1
C C3 0.29407(12) 0.83520(17) 0.35153(8) 0.0328(4) Uani d . 1
H H3A 0.2456 0.7574 0.3361 0.049 Uiso calc R 1
H H3B 0.3427 0.8500 0.3115 0.049 Uiso calc R 1
H H3C 0.2602 0.9331 0.3615 0.049 Uiso calc R 1
C C4 0.39649(10) 0.52033(15) 0.56989(7) 0.0219(3) Uani d . 1
C C5 0.44275(11) 0.53031(16) 0.64158(7) 0.0253(3) Uani d . 1
H H5 0.4753 0.6224 0.6566 0.030 Uiso calc R 1
C C6 0.43944(11) 0.40130(17) 0.68989(7) 0.0264(3) Uani d . 1
H H6 0.4695 0.4077 0.7378 0.032 Uiso calc R 1
C C7 0.39175(10) 0.26195(15) 0.66796(7) 0.0234(3) Uani d . 1
C C8 0.34760(10) 0.25219(16) 0.59617(7) 0.0248(3) Uani d . 1
H H8 0.3163 0.1594 0.5807 0.030 Uiso calc R 1
C C9 0.35032(10) 0.38157(16) 0.54756(7) 0.0242(3) Uani d . 1
H H9 0.3208 0.3748 0.4995 0.029 Uiso calc R 1
C C10 0.33849(11) 0.00276(17) 0.70166(8) 0.0292(3) Uani d . 1
H H10A 0.2699 0.0295 0.6894 0.044 Uiso calc R 1
H H10B 0.3393 -0.0679 0.7445 0.044 Uiso calc R 1
H H10C 0.3695 -0.0474 0.6585 0.044 Uiso calc R 1
H H1 0.4346(14) 0.975(2) 0.4473(9) 0.041(5) Uiso d . 1

loop_
_atom_site_aniso_label
_atom_site_aniso_U_11
_atom_site_aniso_U_22
_atom_site_aniso_U_33
_atom_site_aniso_U_12
_atom_site_aniso_U_13
_atom_site_aniso_U_23
O1 0.0328(6) 0.0288(6) 0.0313(5) -0.0098(4) -0.0025(4) 0.0006(4)
O2 0.0286(6) 0.0272(5) 0.0317(5) -0.0030(4) -0.0064(4) 0.0062(4)
N1 0.0305(7) 0.0222(6) 0.0263(6) -0.0032(5) 0.0027(5) 0.0011(5)
N2 0.0273(7) 0.0236(6) 0.0246(6) 0.0019(5) -0.0012(4) -0.0018(4)
N3 0.0231(6) 0.0224(6) 0.0233(6) -0.0019(5) -0.0001(4) -0.0014(4)
C1 0.0267(8) 0.0232(7) 0.0248(6) -0.0018(6) 0.0055(5) -0.0013(5)
C2 0.0273(8) 0.0226(7) 0.0247(6) 0.0026(5) 0.0043(5) -0.0033(5)
C3 0.0466(10) 0.0244(7) 0.0273(7) 0.0038(7) -0.0018(6) -0.0007(5)
C4 0.0192(7) 0.0219(7) 0.0247(6) 0.0014(5) 0.0039(5) 0.0003(5)
C5 0.0219(7) 0.0243(7) 0.0297(7) -0.0028(5) -0.0010(5) -0.0030(5)
C6 0.0222(7) 0.0310(7) 0.0260(7) -0.0009(6) -0.0036(5) -0.0009(6)
C7 0.0186(7) 0.0243(7) 0.0272(7) 0.0025(5) 0.0005(5) 0.0019(5)
C8 0.0241(7) 0.0220(7) 0.0283(7) -0.0004(5) -0.0018(5) -0.0022(5)
C9 0.0235(7) 0.0249(7) 0.0242(6) 0.0006(5) -0.0013(5) -0.0018(5)
C10 0.0278(8) 0.0254(8) 0.0344(7) -0.0007(6) 0.0007(6) 0.0045(6)

loop_
_atom_type_symbol
_atom_type_description
_atom_type_scat_dispersion_real
_atom_type_scat_dispersion_imag
_atom_type_scat_source
C C 0.0033 0.0016 'International Tables Vol C Tables 4.2.6.8 and 6.1.1.4'
H H 0.0000 0.0000 'International Tables Vol C Tables 4.2.6.8 and 6.1.1.4'
N N 0.0061 0.0033 'International Tables Vol C Tables 4.2.6.8 and 6.1.1.4'
O O 0.0106 0.0060 'International Tables Vol C Tables 4.2.6.8 and 6.1.1.4'

loop_
_geom_angle_atom_site_label_1
_geom_angle_atom_site_label_2
_geom_angle_atom_site_label_3
_geom_angle
C7 O2 C10 117.08(10)
C2 N1 C1 108.50(12)
C2 N1 H1 126.5(10)
C1 N1 H1 125.0(10)
C2 N2 N3 104.21(11)
C1 N3 N2 111.38(11)
C1 N3 C4 129.40(11)
N2 N3 C4 119.21(10)
O1 C1 N3 128.40(13)
O1 C1 N1 127.64(13)
N3 C1 N1 103.96(12)
N2 C2 N1 111.95(12)
N2 C2 C3 125.14(13)
N1 C2 C3 122.88(12)
C2 C3 H3A 109.5
C2 C3 H3B 109.5
H3A C3 H3B 109.5
C2 C3 H3C 109.5
H3A C3 H3C 109.5
H3B C3 H3C 109.5
C9 C4 C5 119.91(12)
C9 C4 N3 118.71(12)
C5 C4 N3 121.38(12)
C6 C5 C4 119.12(12)
C6 C5 H5 120.4
C4 C5 H5 120.4
C5 C6 C7 121.10(12)
C5 C6 H6 119.4
C7 C6 H6 119.4
O2 C7 C8 124.67(12)
O2 C7 C6 115.96(11)
C8 C7 C6 119.37(12)
C7 C8 C9 119.77(12)
C7 C8 H8 120.1
C9 C8 H8 120.1
C4 C9 C8 120.71(12)
C4 C9 H9 119.6
C8 C9 H9 119.6
O2 C10 H10A 109.5
O2 C10 H10B 109.5
H10A C10 H10B 109.5
O2 C10 H10C 109.5
H10A C10 H10C 109.5
H10B C10 H10C 109.5

loop_
_geom_bond_atom_site_label_1
_geom_bond_atom_site_label_2
_geom_bond_distance
O1 C1 1.2402(17)
O2 C7 1.3677(16)
O2 C10 1.4270(17)
N1 C2 1.3644(18)
N1 C1 1.3689(18)
N1 H1 0.938(18)
N2 C2 1.3014(18)
N2 N3 1.3997(16)
N3 C1 1.3689(18)
N3 C4 1.4226(17)
C2 C3 1.4816(19)
C3 H3A 0.9600
C3 H3B 0.9600
C3 H3C 0.9600
C4 C9 1.3833(19)
C4 C5 1.3999(18)
C5 C6 1.3845(19)
C5 H5 0.9300
C6 C7 1.3946(19)
C6 H6 0.9300
C7 C8 1.3894(18)
C8 C9 1.3900(19)
C8 H8 0.9300
C9 H9 0.9300
C10 H10A 0.9600
C10 H10B 0.9600
C10 H10C 0.9600

loop_
_geom_hbond_atom_site_label_D
_geom_hbond_atom_site_label_H
_geom_hbond_atom_site_label_A
_geom_hbond_site_symmetry_A
_geom_hbond_distance_DH
_geom_hbond_distance_HA
_geom_hbond_distance_DA
_geom_hbond_angle_DHA
C10 H10C O1 1_545 0.96 2.57 3.4918(18) 159.8
N1 H1 O1 5_676 0.938(18) 1.825(19) 2.7561(16) 171.9(16)

loop_
_geom_torsion_atom_site_label_1
_geom_torsion_atom_site_label_2
_geom_torsion_atom_site_label_3
_geom_torsion_atom_site_label_4
_geom_torsion
C2 N2 N3 C1 0.01(14)
C2 N2 N3 C4 179.21(11)
N2 N3 C1 O1 179.91(13)
C4 N3 C1 O1 0.8(2)
N2 N3 C1 N1 0.27(14)
C4 N3 C1 N1 -178.83(12)
C2 N1 C1 O1 179.92(14)
C2 N1 C1 N3 -0.44(14)
N3 N2 C2 N1 -0.31(14)
N3 N2 C2 C3 -178.37(13)
C1 N1 C2 N2 0.49(16)
C1 N1 C2 C3 178.61(12)
C1 N3 C4 C9 -169.66(13)
N2 N3 C4 C9 11.31(18)
C1 N3 C4 C5 11.1(2)
N2 N3 C4 C5 -167.89(12)
C9 C4 C5 C6 -1.45(19)
N3 C4 C5 C6 177.74(12)
C4 C5 C6 C7 0.6(2)
C10 O2 C7 C8 -4.83(19)
C10 O2 C7 C6 175.59(12)
C5 C6 C7 O2 -179.84(12)
C5 C6 C7 C8 0.6(2)
O2 C7 C8 C9 179.62(12)
C6 C7 C8 C9 -0.8(2)
C5 C4 C9 C8 1.2(2)
N3 C4 C9 C8 -178.00(12)
C7 C8 C9 C4 -0.1(2)

loop_
_cod_related_entry_id
_cod_related_entry_database
_cod_related_entry_code
1 ChemSpider 10489197
